data_4031279
loop_
_publ_author_name
'Singh, Vijay P.'
'Poon, Jia-Fei'
'Butcher, Ray J.'
'Lu, Xi'
'Mestres, Gemma'
'Ott, Marjam Karlsson'
'Engman, Lars'

_publ_section_title
;
 Effect of a Bromo Substituent on the Glutathione Peroxidase Activity of a
 Pyridoxine-like Diselenide.
;
_journal_issue 15
_journal_name_full 'The Journal of organic chemistry'
_journal_page_first 7385
_journal_page_last 7395
_journal_paper_doi 10.1021/acs.joc.5b00797
_journal_volume 80
_journal_year 2015
_chemical_formula_moiety 'C22 H22 Br2 N2 O10 Se2'
_chemical_formula_sum 'C22 H22 Br2 N2 O10 Se2'
_chemical_formula_weight 792.15
_chemical_name_systematic
;
 ?
;
_space_group_crystal_system monoclinic
_space_group_IT_number 7
_space_group_name_Hall 'P -2yc'
_space_group_name_H-M_alt 'P 1 c 1'
_symmetry_space_group_name_Hall 'P -2yc'
_symmetry_space_group_name_H-M 'P 1 c 1'
_atom_sites_solution_hydrogens geom
_audit_creation_method SHELXL-2014
_cell_angle_alpha 90
_cell_angle_beta 90.051(3)
_cell_angle_gamma 90
_cell_formula_units_Z 4
_cell_length_a 20.0390(15)
_cell_length_b 5.3151(4)
_cell_length_c 25.268(2)
_cell_measurement_reflns_used 9996
_cell_measurement_temperature 100(2)
_cell_measurement_theta_max 28.631
_cell_measurement_theta_min 2.599
_cell_volume 2691.3(4)
_computing_cell_refinement 'Bruker Apex 2'
_computing_data_collection 'Bruker Apex 2'
_computing_data_reduction 'Bruker Apex 2'
_computing_molecular_graphics 'Bruker SHELXTL (Sheldrick, 2008)'
_computing_publication_material 'Bruker SHELXTL (Sheldrick, 2008)'
_computing_structure_refinement 'SHELXL-2014 (Sheldrick, 2008)'
_computing_structure_solution 'Sir92 (Altomare et al. 1993)'
_diffrn_ambient_temperature 100(2)
_diffrn_measured_fraction_theta_full 0.994
_diffrn_measured_fraction_theta_max 0.994
_diffrn_measurement_device_type 'Bruker Apex 2'
_diffrn_measurement_method '\w scans'
_diffrn_radiation_type MoK\a
_diffrn_radiation_wavelength 0.71073
_diffrn_reflns_av_R_equivalents 0.0346
_diffrn_reflns_av_unetI/netI 0.0363
_diffrn_reflns_laue_measured_fraction_full 0.994
_diffrn_reflns_laue_measured_fraction_max 0.994
_diffrn_reflns_limit_h_max 26
_diffrn_reflns_limit_h_min -26
_diffrn_reflns_limit_k_max 7
_diffrn_reflns_limit_k_min -6
_diffrn_reflns_limit_l_max 32
_diffrn_reflns_limit_l_min -33
_diffrn_reflns_number 48954
_diffrn_reflns_point_group_measured_fraction_full 0.995
_diffrn_reflns_point_group_measured_fraction_max 0.994
_diffrn_reflns_theta_full 25.500
_diffrn_reflns_theta_max 28.333
_diffrn_reflns_theta_min 2.186
_exptl_absorpt_coefficient_mu 5.774
_exptl_absorpt_correction_T_max 0.7457
_exptl_absorpt_correction_T_min 0.4446
_exptl_absorpt_correction_type multi-scan
_exptl_absorpt_process_details 'Sadabs (Sheldrick, 1996)'
_exptl_crystal_colour yellow
_exptl_crystal_density_diffrn 1.955
_exptl_crystal_description block
_exptl_crystal_F_000 1544
_exptl_crystal_size_max 0.25
_exptl_crystal_size_mid 0.18
_exptl_crystal_size_min 0.08
_refine_diff_density_max 2.925
_refine_diff_density_min -1.136
_refine_diff_density_rms 0.191
_refine_ls_abs_structure_details
;
 Refined as an inversion twin.
;
_refine_ls_extinction_method none
_refine_ls_goodness_of_fit_ref 1.085
_refine_ls_hydrogen_treatment constr
_refine_ls_matrix_type full
_refine_ls_number_parameters 700
_refine_ls_number_reflns 13011
_refine_ls_number_restraints 896
_refine_ls_restrained_S_all 1.074
_refine_ls_R_factor_all 0.0536
_refine_ls_R_factor_gt 0.0492
_refine_ls_shift/su_max 0.000
_refine_ls_shift/su_mean 0.000
_refine_ls_structure_factor_coef Fsqd
_refine_ls_weighting_details 'w=1/[\s^2^(Fo^2^)+(0.0646P)^2^+16.5746P] where P=(Fo^2^+2Fc^2^)/3'
_refine_ls_weighting_scheme calc
_refine_ls_wR_factor_gt 0.1261
_refine_ls_wR_factor_ref 0.1309
_reflns_Friedel_coverage 0.999
_reflns_friedel_fraction_full 0.995
_reflns_friedel_fraction_max 0.994
_reflns_number_gt 12389
_reflns_number_total 13011
_reflns_threshold_expression 'I > 2\s(I)'
_cod_data_source_file jo5b00797_si_001.cif
_cod_data_source_block for_compound_6
_cod_depositor_comments 'Adding full bibliography for 4031279--4031280.cif.'
_cod_original_cell_volume 2691.2(4)
_cod_database_code 4031279
_shelx_space_group_comment
;
The symmetry employed for this shelxl refinement is uniquely defined
by the following loop, which should always be used as a source of
symmetry information in preference to the above space-group names.
They are only intended as comments.
;
_shelxl_version_number 2014-1

loop_
_space_group_symop_operation_xyz
'x, y, z'
'x, -y, z+1/2'

loop_
_atom_site_label
_atom_site_type_symbol
_atom_site_fract_x
_atom_site_fract_y
_atom_site_fract_z
_atom_site_U_iso_or_equiv
_atom_site_adp_type
_atom_site_occupancy
_atom_site_site_symmetry_order
_atom_site_calc_flag
_atom_site_refinement_flags_posn
_atom_site_refinement_flags_adp
Br1A Br 1.17314(11) 0.4767(4) 0.57649(11) 0.0397(5) Uani 1 1 d . .
Br2A Br 0.76002(8) 0.9812(4) 0.36360(8) 0.0228(4) Uani 1 1 d . .
Se1A Se 0.94363(10) 0.9126(3) 0.49255(7) 0.0230(4) Uani 1 1 d . .
Se2A Se 0.99308(9) 0.5795(3) 0.44613(7) 0.0217(4) Uani 1 1 d . .
O1A O 0.9507(8) 1.226(3) 0.5885(7) 0.042(3) Uani 1 1 d . U
H1A H 0.9467 1.2910 0.6186 0.064 Uiso 1 1 calc R U
O2A O 0.9977(9) 1.381(3) 0.6764(7) 0.045(3) Uani 1 1 d . U
O3A O 1.0754(7) 1.155(3) 0.7191(6) 0.033(3) Uani 1 1 d . U
O4A O 1.1517(9) 0.658(4) 0.7013(9) 0.058(5) Uani 1 1 d . U
O5A O 1.2029(7) 0.990(3) 0.6664(7) 0.031(3) Uani 1 1 d . U
O6A O 0.9878(6) 0.265(2) 0.3523(6) 0.025(2) Uani 1 1 d . U
H6A H 0.9863 0.1618 0.3271 0.037 Uiso 1 1 calc R U
O7A O 0.9456(6) 0.104(2) 0.2630(5) 0.023(2) Uani 1 1 d . U
O8A O 0.8640(6) 0.319(2) 0.2202(5) 0.0186(19) Uani 1 1 d . U
O9A O 0.7826(6) 0.795(2) 0.2341(5) 0.0166(18) Uani 1 1 d . U
O10A O 0.7363(5) 0.462(2) 0.2729(5) 0.0144(16) Uani 1 1 d . U
N1A N 1.0585(7) 0.730(3) 0.5454(6) 0.023(2) Uani 1 1 d . U
N2A N 0.8767(6) 0.751(3) 0.3954(6) 0.0154(18) Uani 1 1 d . U
C1A C 1.0084(9) 0.899(3) 0.5478(8) 0.026(3) Uani 1 1 d . U
C2A C 1.0023(9) 1.057(3) 0.5889(8) 0.027(3) Uani 1 1 d . U
C3A C 1.0485(9) 1.041(4) 0.6297(9) 0.031(3) Uani 1 1 d . U
C4A C 1.1031(8) 0.861(3) 0.6305(7) 0.022(2) Uani 1 1 d . U
C5A C 1.1034(8) 0.717(3) 0.5847(7) 0.021(2) Uani 1 1 d . U
C6A C 1.0383(11) 1.214(4) 0.6798(9) 0.037(3) Uani 1 1 d . U
C7A C 1.0636(10) 1.305(4) 0.7681(9) 0.034(3) Uani 1 1 d . U
H7AA H 1.0759 1.4830 0.7623 0.041 Uiso 1 1 calc R U
H7AB H 1.0159 1.2970 0.7783 0.041 Uiso 1 1 calc R U
C8A C 1.1050(12) 1.195(4) 0.8092(10) 0.043(4) Uani 1 1 d . U
H8AA H 1.0910 1.2593 0.8438 0.065 Uiso 1 1 calc R U
H8AB H 1.1518 1.2396 0.8029 0.065 Uiso 1 1 calc R U
H8AC H 1.1002 1.0113 0.8086 0.065 Uiso 1 1 calc R U
C9A C 1.1552(9) 0.820(4) 0.6734(8) 0.031(3) Uani 1 1 d . U
C10A C 1.2558(11) 0.974(4) 0.7071(10) 0.035(4) Uani 1 1 d . U
H10A H 1.2797 0.8117 0.7034 0.043 Uiso 1 1 calc R U
H10B H 1.2352 0.9784 0.7427 0.043 Uiso 1 1 calc R U
C11A C 1.3047(11) 1.186(4) 0.7021(9) 0.037(4) Uani 1 1 d . U
H11A H 1.3221 1.2294 0.7372 0.056 Uiso 1 1 calc R U
H11B H 1.2823 1.3327 0.6867 0.056 Uiso 1 1 calc R U
H11C H 1.3416 1.1344 0.6791 0.056 Uiso 1 1 calc R U
C12A C 0.9285(9) 0.601(3) 0.3902(7) 0.0168(19) Uani 1 1 d . U
C13A C 0.9336(8) 0.422(3) 0.3497(6) 0.0147(17) Uani 1 1 d . U
C14A C 0.8888(7) 0.430(3) 0.3069(6) 0.0142(16) Uani 1 1 d . U
C15A C 0.8359(7) 0.606(3) 0.3106(6) 0.0123(16) Uani 1 1 d . U
C16A C 0.8330(8) 0.758(3) 0.3559(7) 0.0143(18) Uani 1 1 d . U
C17A C 0.9020(8) 0.269(3) 0.2612(6) 0.0166(18) Uani 1 1 d . U
C18A C 0.8768(9) 0.182(4) 0.1724(8) 0.031(3) Uani 1 1 d . U
H18A H 0.8631 0.0042 0.1762 0.037 Uiso 1 1 calc R U
H18B H 0.9248 0.1881 0.1634 0.037 Uiso 1 1 calc R U
C19A C 0.8363(10) 0.311(5) 0.1313(8) 0.034(4) Uani 1 1 d . U
H19A H 0.8318 0.2003 0.1004 0.051 Uiso 1 1 calc R U
H19B H 0.8584 0.4671 0.1208 0.051 Uiso 1 1 calc R U
H19C H 0.7920 0.3490 0.1455 0.051 Uiso 1 1 calc R U
C20A C 0.7832(7) 0.638(3) 0.2688(6) 0.0108(16) Uani 1 1 d . U
C21A C 0.6807(7) 0.463(3) 0.2351(6) 0.013(2) Uani 1 1 d . U
H21A H 0.6582 0.2970 0.2357 0.015 Uiso 1 1 calc R U
H21B H 0.6982 0.4911 0.1990 0.015 Uiso 1 1 calc R U
C22A C 0.6298(9) 0.671(3) 0.2488(7) 0.019(3) Uani 1 1 d . U
H22A H 0.5929 0.6665 0.2234 0.029 Uiso 1 1 calc R U
H22B H 0.6517 0.8356 0.2473 0.029 Uiso 1 1 calc R U
H22C H 0.6124 0.6429 0.2846 0.029 Uiso 1 1 calc R U
Br1B Br 0.26531(11) 0.5113(6) 0.33126(10) 0.0488(8) Uani 1 1 d . .
Br2B Br 0.67011(7) -0.0613(2) 0.12208(6) 0.0155(3) Uani 1 1 d . U
Se1B Se 0.49471(9) 0.0790(3) 0.25232(7) 0.0203(3) Uani 1 1 d . U
Se2B Se 0.44514(9) 0.4000(3) 0.20221(6) 0.0165(3) Uani 1 1 d . U
O1B O 0.4906(7) -0.202(3) 0.3514(7) 0.035(3) Uani 1 1 d . U
H1B H 0.4966 -0.2601 0.3819 0.052 Uiso 1 1 calc R U
O2B O 0.4462(8) -0.337(3) 0.4431(6) 0.041(3) Uani 1 1 d . U
O3B O 0.3651(7) -0.130(2) 0.4815(6) 0.027(2) Uani 1 1 d . U
O4B O 0.2867(8) 0.347(3) 0.4610(7) 0.041(3) Uani 1 1 d . U
O5B O 0.2383(6) -0.010(3) 0.4200(7) 0.031(3) Uani 1 1 d . U
O6B O 0.4534(5) 0.694(2) 0.1052(5) 0.0153(19) Uani 1 1 d . U
H6B H 0.4623 0.8147 0.0848 0.023 Uiso 1 1 calc R U
O7B O 0.4965(6) 0.848(2) 0.0124(6) 0.024(2) Uani 1 1 d . U
O8B O 0.5768(5) 0.607(2) -0.0255(5) 0.0158(19) Uani 1 1 d . U
O9B O 0.7018(6) 0.456(2) 0.0291(5) 0.0170(19) Uani 1 1 d . U
O10B O 0.6530(5) 0.121(2) -0.0075(5) 0.0150(19) Uani 1 1 d . U
N1B N 0.3800(8) 0.278(3) 0.3024(7) 0.029(3) Uani 1 1 d . U
N2B N 0.5582(6) 0.193(2) 0.1526(5) 0.0113(17) Uani 1 1 d . U
C1B C 0.4281(10) 0.103(3) 0.3053(9) 0.023(2) Uani 1 1 d . U
C2B C 0.4374(8) -0.041(3) 0.3520(7) 0.025(3) Uani 1 1 d . U
C3B C 0.3914(9) -0.020(3) 0.3931(8) 0.026(3) Uani 1 1 d . U
C4B C 0.3390(9) 0.148(4) 0.3887(8) 0.029(3) Uani 1 1 d . U
C5B C 0.3351(10) 0.281(3) 0.3425(8) 0.025(3) Uani 1 1 d . U
C6B C 0.4029(9) -0.189(3) 0.4413(8) 0.028(3) Uani 1 1 d . U
C7B C 0.3758(10) -0.281(3) 0.5291(8) 0.027(3) Uani 1 1 d . U
H7BA H 0.4235 -0.2788 0.5395 0.033 Uiso 1 1 calc R U
H7BB H 0.3621 -0.4579 0.5229 0.033 Uiso 1 1 calc R U
C8B C 0.3330(10) -0.162(4) 0.5716(9) 0.034(4) Uani 1 1 d . U
H8BA H 0.3432 -0.2385 0.6059 0.050 Uiso 1 1 calc R U
H8BB H 0.2858 -0.1879 0.5631 0.050 Uiso 1 1 calc R U
H8BC H 0.3423 0.0193 0.5732 0.050 Uiso 1 1 calc R U
C9B C 0.2862(10) 0.171(4) 0.4295(9) 0.033(3) Uani 1 1 d . U
C10B C 0.1861(9) 0.003(4) 0.4611(10) 0.036(4) Uani 1 1 d . U
H10C H 0.1695 -0.1690 0.4688 0.043 Uiso 1 1 calc R U
H10D H 0.2052 0.0726 0.4941 0.043 Uiso 1 1 calc R U
C11B C 0.1323(11) 0.157(4) 0.4438(10) 0.040(5) Uani 1 1 d . U
H11D H 0.1173 0.2632 0.4731 0.060 Uiso 1 1 calc R U
H11E H 0.0953 0.0498 0.4320 0.060 Uiso 1 1 calc R U
H11F H 0.1472 0.2628 0.4144 0.060 Uiso 1 1 calc R U
C12B C 0.5105(7) 0.367(3) 0.1478(6) 0.0100(17) Uani 1 1 d . U
C13B C 0.5049(7) 0.526(3) 0.1047(7) 0.0127(17) Uani 1 1 d . U
C14B C 0.5504(7) 0.509(3) 0.0621(6) 0.0136(17) Uani 1 1 d . U
C15B C 0.5995(7) 0.330(3) 0.0689(6) 0.0128(16) Uani 1 1 d . U
C16B C 0.6011(6) 0.178(2) 0.1122(6) 0.0105(17) Uani 1 1 d . U
C17B C 0.5393(7) 0.666(3) 0.0160(7) 0.016(2) Uani 1 1 d . U
C18B C 0.5663(9) 0.749(3) -0.0742(7) 0.023(3) Uani 1 1 d . U
H18C H 0.5742 0.9303 -0.0683 0.027 Uiso 1 1 calc R U
H18D H 0.5201 0.7253 -0.0873 0.027 Uiso 1 1 calc R U
C19B C 0.6169(10) 0.642(4) -0.1139(9) 0.033(4) Uani 1 1 d . U
H19D H 0.6035 0.6888 -0.1499 0.049 Uiso 1 1 calc R U
H19E H 0.6184 0.4587 -0.1108 0.049 Uiso 1 1 calc R U
H19F H 0.6612 0.7119 -0.1064 0.049 Uiso 1 1 calc R U
C20B C 0.6531(7) 0.288(3) 0.0273(6) 0.0144(17) Uani 1 1 d . U
C21B C 0.7574(8) 0.436(3) -0.0071(6) 0.015(2) Uani 1 1 d . U
H21C H 0.7414 0.4213 -0.0441 0.017 Uiso 1 1 calc R U
H21D H 0.7850 0.2866 0.0014 0.017 Uiso 1 1 calc R U
C22B C 0.7968(8) 0.672(3) 0.0001(7) 0.019(3) Uani 1 1 d . U
H22D H 0.8378 0.6621 -0.0210 0.028 Uiso 1 1 calc R U
H22E H 0.8083 0.6917 0.0376 0.028 Uiso 1 1 calc R U
H22F H 0.7702 0.8161 -0.0116 0.028 Uiso 1 1 calc R U

loop_
_atom_site_aniso_label
_atom_site_aniso_U_11
_atom_site_aniso_U_22
_atom_site_aniso_U_33
_atom_site_aniso_U_23
_atom_site_aniso_U_13
_atom_site_aniso_U_12
Br1A 0.0257(9) 0.0344(9) 0.0591(14) -0.0084(9) 0.0038(10) 0.0041(9)
Br2A 0.0188(7) 0.0201(7) 0.0295(9) 0.0079(7) -0.0015(7) 0.0151(7)
Se1A 0.0157(7) 0.0223(8) 0.0311(9) -0.0002(7) 0.0026(8) 0.0030(6)
Se2A 0.0171(7) 0.0202(7) 0.0279(9) 0.0037(7) -0.0049(7) 0.0067(6)
O1A 0.030(4) 0.036(5) 0.061(8) 0.004(5) 0.004(5) 0.010(4)
O2A 0.046(6) 0.046(5) 0.043(7) -0.008(5) 0.008(5) -0.005(5)
O3A 0.034(4) 0.028(4) 0.038(4) -0.006(3) 0.012(3) -0.018(4)
O4A 0.054(8) 0.059(6) 0.062(7) 0.025(6) -0.019(6) -0.022(6)
O5A 0.020(4) 0.035(5) 0.036(5) -0.001(4) -0.002(3) -0.007(3)
O6A 0.021(3) 0.026(3) 0.027(3) -0.001(2) -0.001(2) 0.008(2)
O7A 0.022(3) 0.022(3) 0.024(3) 0.000(2) 0.000(2) 0.006(2)
O8A 0.014(3) 0.025(4) 0.017(3) 0.002(2) 0.001(2) -0.002(3)
O9A 0.018(3) 0.016(2) 0.016(2) 0.005(2) 0.000(2) 0.000(2)
O10A 0.0137(19) 0.014(2) 0.015(2) 0.0007(12) -0.0011(12) 0.0007(12)
N1A 0.021(3) 0.022(4) 0.026(3) 0.002(3) -0.001(3) 0.000(3)
N2A 0.015(2) 0.015(2) 0.015(2) 0.0011(12) -0.0007(12) 0.0001(12)
C1A 0.021(4) 0.024(4) 0.033(4) 0.007(3) 0.004(3) 0.001(3)
C2A 0.022(4) 0.025(4) 0.034(4) 0.007(3) 0.007(3) -0.002(3)
C3A 0.026(4) 0.033(5) 0.034(4) 0.002(3) 0.005(3) 0.000(3)
C4A 0.017(3) 0.023(4) 0.025(3) 0.000(3) 0.004(2) -0.009(3)
C5A 0.021(3) 0.021(3) 0.023(3) 0.0009(13) -0.0005(13) -0.0004(14)
C6A 0.035(5) 0.038(5) 0.039(4) -0.004(3) 0.012(3) -0.014(4)
C7A 0.032(6) 0.032(6) 0.039(4) -0.009(4) 0.010(4) -0.016(5)
C8A 0.051(8) 0.037(8) 0.041(6) -0.017(6) 0.002(6) -0.003(7)
C9A 0.023(4) 0.037(5) 0.033(4) 0.000(4) -0.003(3) -0.008(3)
C10A 0.028(5) 0.032(6) 0.046(6) -0.001(5) -0.011(4) -0.010(4)
C11A 0.040(7) 0.039(7) 0.033(8) -0.015(6) 0.001(6) -0.020(6)
C12A 0.017(2) 0.017(2) 0.017(2) 0.0001(13) -0.0004(12) 0.0013(13)
C13A 0.014(2) 0.015(2) 0.0149(19) 0.0007(12) -0.0002(12) 0.0001(12)
C14A 0.0139(19) 0.014(2) 0.0145(19) 0.0003(12) -0.0004(12) 0.0009(12)
C15A 0.0122(19) 0.012(2) 0.0125(18) 0.0014(12) -0.0004(11) -0.0003(12)
C16A 0.014(2) 0.014(2) 0.015(2) 0.0003(12) -0.0005(12) 0.0011(13)
C17A 0.016(2) 0.017(2) 0.017(2) -0.0006(12) -0.0002(12) 0.0005(13)
C18A 0.025(6) 0.045(6) 0.023(4) -0.009(4) 0.002(3) 0.001(5)
C19A 0.021(6) 0.056(9) 0.025(5) -0.004(6) 0.003(5) -0.001(6)
C20A 0.0110(19) 0.0107(19) 0.0108(19) -0.0001(12) 0.0005(12) 0.0018(12)
C21A 0.013(2) 0.013(2) 0.012(2) 0.0006(13) -0.0001(13) 0.0002(13)
C22A 0.019(3) 0.019(3) 0.020(4) -0.001(2) 0.000(2) 0.005(2)
Br1B 0.0353(12) 0.0742(16) 0.0369(13) 0.0252(11) 0.0129(10) 0.0324(12)
Br2B 0.0155(6) 0.0147(6) 0.0164(6) -0.0058(5) 0.0060(6) 0.0071(5)
Se1B 0.0143(7) 0.0223(7) 0.0244(8) 0.0012(6) 0.0059(7) 0.0055(6)
Se2B 0.0138(6) 0.0171(6) 0.0186(7) -0.0052(5) 0.0060(6) 0.0053(5)
O1B 0.022(4) 0.036(5) 0.047(8) 0.013(5) 0.009(4) 0.011(4)
O2B 0.038(5) 0.045(6) 0.038(7) 0.006(5) 0.003(5) 0.021(5)
O3B 0.024(4) 0.027(4) 0.029(3) 0.003(3) 0.000(3) 0.007(4)
O4B 0.046(7) 0.042(5) 0.033(5) 0.006(4) 0.010(5) 0.005(4)
O5B 0.019(3) 0.036(4) 0.038(5) 0.011(3) 0.008(3) 0.014(3)
O6B 0.015(2) 0.017(3) 0.014(3) 0.003(2) 0.002(2) 0.003(2)
O7B 0.014(4) 0.020(4) 0.036(6) -0.001(4) 0.000(4) 0.001(3)
O8B 0.012(3) 0.021(4) 0.014(3) 0.000(3) -0.001(2) -0.003(3)
O9B 0.015(2) 0.019(3) 0.017(3) -0.003(3) 0.002(2) -0.001(2)
O10B 0.014(3) 0.017(2) 0.014(2) -0.004(2) 0.000(2) 0.000(2)
N1B 0.027(4) 0.031(4) 0.027(4) -0.002(3) 0.004(3) 0.009(3)
N2B 0.0110(19) 0.011(2) 0.011(2) -0.0015(12) 0.0003(12) 0.0000(12)
C1B 0.023(3) 0.023(3) 0.024(3) -0.0017(13) 0.0007(13) 0.0021(14)
C2B 0.017(4) 0.029(4) 0.029(3) 0.003(3) 0.001(3) 0.005(4)
C3B 0.019(4) 0.028(5) 0.031(4) 0.002(3) 0.002(3) 0.004(4)
C4B 0.023(4) 0.034(5) 0.031(4) 0.005(3) 0.005(3) 0.008(4)
C5B 0.026(4) 0.023(5) 0.027(4) -0.002(3) 0.004(3) 0.009(4)
C6B 0.023(4) 0.029(5) 0.031(3) 0.003(3) 0.001(3) 0.005(4)
C7B 0.032(6) 0.023(5) 0.027(4) 0.001(4) -0.006(4) 0.000(4)
C8B 0.032(7) 0.039(8) 0.030(6) -0.007(6) -0.006(5) -0.001(6)
C9B 0.025(4) 0.041(5) 0.034(4) 0.007(4) 0.008(3) 0.008(3)
C10B 0.026(4) 0.039(6) 0.044(6) 0.004(5) 0.015(4) 0.005(4)
C11B 0.027(5) 0.042(8) 0.050(9) 0.008(7) 0.017(5) 0.007(6)
C12B 0.009(2) 0.010(2) 0.010(2) -0.0010(12) 0.0002(12) -0.0004(13)
C13B 0.013(2) 0.012(2) 0.0130(19) -0.0005(12) -0.0004(12) 0.0001(12)
C14B 0.014(2) 0.014(2) 0.014(2) -0.0010(12) 0.0003(12) 0.0002(12)
C15B 0.0130(19) 0.013(2) 0.0127(19) -0.0007(12) 0.0001(12) -0.0004(12)
C16B 0.010(2) 0.010(2) 0.0108(19) -0.0011(12) 0.0002(12) 0.0004(13)
C17B 0.014(4) 0.019(4) 0.016(3) 0.001(2) 0.001(2) 0.000(3)
C18B 0.025(5) 0.027(5) 0.017(3) 0.004(3) -0.007(3) -0.008(4)
C19B 0.031(6) 0.039(8) 0.029(6) -0.004(6) 0.001(5) -0.011(5)
C20B 0.014(2) 0.016(2) 0.013(2) -0.0011(13) -0.0001(12) 0.0000(12)
C21B 0.015(2) 0.015(2) 0.014(2) -0.0009(13) 0.0006(13) 0.0000(13)
C22B 0.018(3) 0.017(3) 0.021(4) -0.002(2) 0.003(2) -0.002(2)

loop_
_atom_type_symbol
_atom_type_description
_atom_type_scat_dispersion_real
_atom_type_scat_dispersion_imag
_atom_type_scat_source
C C 0.0033 0.0016 'International Tables Vol C Tables 4.2.6.8 and 6.1.1.4'
H H 0.0000 0.0000 'International Tables Vol C Tables 4.2.6.8 and 6.1.1.4'
Br Br -0.2901 2.4595 'International Tables Vol C Tables 4.2.6.8 and 6.1.1.4'
N N 0.0061 0.0033 'International Tables Vol C Tables 4.2.6.8 and 6.1.1.4'
O O 0.0106 0.0060 'International Tables Vol C Tables 4.2.6.8 and 6.1.1.4'
Se Se -0.0929 2.2259 'International Tables Vol C Tables 4.2.6.8 and 6.1.1.4'

loop_
_geom_angle_atom_site_label_1
_geom_angle_atom_site_label_2
_geom_angle_atom_site_label_3
_geom_angle
C1A Se1A Se2A 92.9(6)
C12A Se2A Se1A 92.2(5)
C2A O1A H1A 109.5
C6A O3A C7A 115.0(17)
C9A O5A C10A 112.4(16)
C13A O6A H6A 109.5
C17A O8A C18A 117.4(13)
C20A O10A C21A 118.7(12)
C5A N1A C1A 120.0(17)
C12A N2A C16A 117.4(15)
C2A C1A N1A 121.3(19)
C2A C1A Se1A 118.8(14)
N1A C1A Se1A 119.9(15)
C1A C2A O1A 118.3(19)
C1A C2A C3A 118.4(17)
O1A C2A C3A 123.3(19)
C2A C3A C4A 123.5(19)
C2A C3A C6A 118.2(17)
C4A C3A C6A 118.2(18)
C5A C4A C3A 110.8(17)
C5A C4A C9A 121.0(16)
C3A C4A C9A 128.2(17)
N1A C5A C4A 125.9(16)
N1A C5A Br1A 116.5(13)
C4A C5A Br1A 117.6(13)
O2A C6A O3A 129(2)
O2A C6A C3A 117(2)
O3A C6A C3A 113.9(18)
C8A C7A O3A 106.8(17)
C8A C7A H7AA 110.4
O3A C7A H7AA 110.4
C8A C7A H7AB 110.4
O3A C7A H7AB 110.4
H7AA C7A H7AB 108.6
C7A C8A H8AA 109.5
C7A C8A H8AB 109.5
H8AA C8A H8AB 109.5
C7A C8A H8AC 109.5
H8AA C8A H8AC 109.5
H8AB C8A H8AC 109.5
O4A C9A O5A 131(2)
O4A C9A C4A 121.1(18)
O5A C9A C4A 107.6(16)
O5A C10A C11A 111.4(18)
O5A C10A H10A 109.4
C11A C10A H10A 109.4
O5A C10A H10B 109.4
C11A C10A H10B 109.4
H10A C10A H10B 108.0
C10A C11A H11A 109.5
C10A C11A H11B 109.5
H11A C11A H11B 109.5
C10A C11A H11C 109.5
H11A C11A H11C 109.5
H11B C11A H11C 109.5
N2A C12A C13A 122.9(17)
N2A C12A Se2A 119.6(14)
C13A C12A Se2A 116.6(12)
O6A C13A C12A 116.0(15)
O6A C13A C14A 123.9(14)
C12A C13A C14A 119.7(14)
C13A C14A C15A 116.4(13)
C13A C14A C17A 118.5(13)
C15A C14A C17A 125.1(14)
C16A C15A C14A 117.7(14)
C16A C15A C20A 118.8(13)
C14A C15A C20A 123.5(13)
N2A C16A C15A 124.9(14)
N2A C16A Br2A 116.7(12)
C15A C16A Br2A 118.4(11)
O7A C17A O8A 125.4(14)
O7A C17A C14A 120.9(14)
O8A C17A C14A 113.7(13)
O8A C18A C19A 105.0(16)
O8A C18A H18A 110.7
C19A C18A H18A 110.7
O8A C18A H18B 110.7
C19A C18A H18B 110.7
H18A C18A H18B 108.8
C18A C19A H19A 109.5
C18A C19A H19B 109.5
H19A C19A H19B 109.5
C18A C19A H19C 109.5
H19A C19A H19C 109.5
H19B C19A H19C 109.5
O9A C20A O10A 122.4(14)
O9A C20A C15A 126.4(13)
O10A C20A C15A 111.2(12)
O10A C21A C22A 111.0(13)
O10A C21A H21A 109.4
C22A C21A H21A 109.4
O10A C21A H21B 109.4
C22A C21A H21B 109.4
H21A C21A H21B 108.0
C21A C22A H22A 109.5
C21A C22A H22B 109.5
H22A C22A H22B 109.5
C21A C22A H22C 109.5
H22A C22A H22C 109.5
H22B C22A H22C 109.5
C1B Se1B Se2B 91.9(6)
C12B Se2B Se1B 91.8(4)
C2B O1B H1B 109.5
C6B O3B C7B 115.1(14)
C9B O5B C10B 110.0(17)
C13B O6B H6B 109.5
C17B O8B C18B 117.6(12)
C20B O9B C21B 119.6(12)
C1B N1B C5B 116.6(18)
C12B N2B C16B 115.5(13)
N1B C1B C2B 120.9(19)
N1B C1B Se1B 121.0(16)
C2B C1B Se1B 117.3(14)
O1B C2B C3B 125.2(17)
O1B C2B C1B 115.5(17)
C3B C2B C1B 119.2(17)
C4B C3B C2B 119.8(18)
C4B C3B C6B 123.9(17)
C2B C3B C6B 116.4(15)
C5B C4B C3B 116.4(18)
C5B C4B C9B 120.7(17)
C3B C4B C9B 122.7(18)
N1B C5B C4B 126.4(17)
N1B C5B Br1B 113.0(14)
C4B C5B Br1B 120.5(14)
O2B C6B O3B 123.9(18)
O2B C6B C3B 122.6(18)
O3B C6B C3B 113.0(15)
O3B C7B C8B 105.6(15)
O3B C7B H7BA 110.6
C8B C7B H7BA 110.6
O3B C7B H7BB 110.6
C8B C7B H7BB 110.6
H7BA C7B H7BB 108.8
C7B C8B H8BA 109.5
C7B C8B H8BB 109.5
H8BA C8B H8BB 109.5
C7B C8B H8BC 109.5
H8BA C8B H8BC 109.5
H8BB C8B H8BC 109.5
O4B C9B O5B 130.4(19)
O4B C9B C4B 120.4(19)
O5B C9B C4B 108.8(18)
C11B C10B O5B 110.3(19)
C11B C10B H10C 109.6
O5B C10B H10C 109.6
C11B C10B H10D 109.6
O5B C10B H10D 109.6
H10C C10B H10D 108.1
C10B C11B H11D 109.5
C10B C11B H11E 109.5
H11D C11B H11E 109.5
C10B C11B H11F 109.5
H11D C11B H11F 109.5
H11E C11B H11F 109.5
N2B C12B C13B 123.7(14)
N2B C12B Se2B 119.2(11)
C13B C12B Se2B 117.0(11)
O6B C13B C12B 117.1(14)
O6B C13B C14B 122.4(13)
C12B C13B C14B 120.4(13)
C15B C14B C13B 114.2(14)
C15B C14B C17B 127.3(14)
C13B C14B C17B 118.4(13)
C16B C15B C14B 121.7(14)
C16B C15B C20B 117.0(13)
C14B C15B C20B 121.3(13)
N2B C16B C15B 124.4(13)
N2B C16B Br2B 114.1(10)
C15B C16B Br2B 121.3(10)
O7B C17B O8B 119.7(15)
O7B C17B C14B 125.9(15)
O8B C17B C14B 114.4(13)
O8B C18B C19B 105.5(15)
O8B C18B H18C 110.6
C19B C18B H18C 110.6
O8B C18B H18D 110.6
C19B C18B H18D 110.6
H18C C18B H18D 108.8
C18B C19B H19D 109.5
C18B C19B H19E 109.5
H19D C19B H19E 109.5
C18B C19B H19F 109.5
H19D C19B H19F 109.5
H19E C19B H19F 109.5
O10B C20B O9B 120.4(13)
O10B C20B C15B 126.2(13)
O9B C20B C15B 113.4(13)
O9B C21B C22B 105.5(12)
O9B C21B H21C 110.6
C22B C21B H21C 110.6
O9B C21B H21D 110.6
C22B C21B H21D 110.6
H21C C21B H21D 108.8
C21B C22B H22D 109.5
C21B C22B H22E 109.5
H22D C22B H22E 109.5
C21B C22B H22F 109.5
H22D C22B H22F 109.5
H22E C22B H22F 109.5

loop_
_geom_bond_atom_site_label_1
_geom_bond_atom_site_label_2
_geom_bond_distance
Br1A C5A 1.905(17)
Br2A C16A 1.895(15)
Se1A C1A 1.91(2)
Se1A Se2A 2.344(2)
Se2A C12A 1.919(18)
O1A C2A 1.37(2)
O1A H1A 0.8400
O2A C6A 1.21(3)
O3A C6A 1.28(3)
O3A C7A 1.49(2)
O4A C9A 1.12(3)
O5A C9A 1.33(2)
O5A C10A 1.48(2)
O6A C13A 1.373(18)
O6A H6A 0.8400
O7A C17A 1.238(18)
O8A C17A 1.312(19)
O8A C18A 1.43(2)
O9A C20A 1.212(18)
O10A C20A 1.332(17)
O10A C21A 1.467(17)
N1A C5A 1.34(2)
N1A C1A 1.35(2)
N2A C12A 1.31(2)
N2A C16A 1.33(2)
C1A C2A 1.34(3)
C2A C3A 1.39(3)
C3A C4A 1.46(2)
C3A C6A 1.58(3)
C4A C5A 1.39(2)
C4A C9A 1.52(3)
C7A C8A 1.45(3)
C7A H7AA 0.9900
C7A H7AB 0.9900
C8A H8AA 0.9800
C8A H8AB 0.9800
C8A H8AC 0.9800
C10A C11A 1.50(3)
C10A H10A 0.9900
C10A H10B 0.9900
C11A H11A 0.9800
C11A H11B 0.9800
C11A H11C 0.9800
C12A C13A 1.40(2)
C13A C14A 1.41(2)
C14A C15A 1.421(19)
C14A C17A 1.46(2)
C15A C16A 1.40(2)
C15A C20A 1.50(2)
C18A C19A 1.48(3)
C18A H18A 0.9900
C18A H18B 0.9900
C19A H19A 0.9800
C19A H19B 0.9800
C19A H19C 0.9800
C21A C22A 1.55(2)
C21A H21A 0.9900
C21A H21B 0.9900
C22A H22A 0.9800
C22A H22B 0.9800
C22A H22C 0.9800
Br1B C5B 1.879(18)
Br2B C16B 1.896(13)
Se1B C1B 1.90(2)
Se1B Se2B 2.345(2)
Se2B C12B 1.909(14)
O1B C2B 1.37(2)
O1B H1B 0.8400
O2B C6B 1.17(2)
O3B C6B 1.31(2)
O3B C7B 1.46(2)
O4B C9B 1.23(3)
O5B C9B 1.38(3)
O5B C10B 1.48(2)
O6B C13B 1.365(16)
O6B H6B 0.8400
O7B C17B 1.297(19)
O8B C17B 1.327(19)
O8B C18B 1.456(19)
O9B C20B 1.326(18)
O9B C21B 1.448(18)
O10B C20B 1.249(18)
N1B C1B 1.34(2)
N1B C5B 1.35(2)
N2B C12B 1.336(18)
N2B C16B 1.337(18)
C1B C2B 1.42(3)
C2B C3B 1.39(3)
C3B C4B 1.38(2)
C3B C6B 1.53(3)
C4B C5B 1.37(3)
C4B C9B 1.48(3)
C7B C8B 1.52(3)
C7B H7BA 0.9900
C7B H7BB 0.9900
C8B H8BA 0.9800
C8B H8BB 0.9800
C8B H8BC 0.9800
C10B C11B 1.42(3)
C10B H10C 0.9900
C10B H10D 0.9900
C11B H11D 0.9800
C11B H11E 0.9800
C11B H11F 0.9800
C12B C13B 1.38(2)
C13B C14B 1.41(2)
C14B C15B 1.38(2)
C14B C17B 1.45(2)
C15B C16B 1.360(19)
C15B C20B 1.520(19)
C18B C19B 1.54(3)
C18B H18C 0.9900
C18B H18D 0.9900
C19B H19D 0.9800
C19B H19E 0.9800
C19B H19F 0.9800
C21B C22B 1.49(2)
C21B H21C 0.9900
C21B H21D 0.9900
C22B H22D 0.9800
C22B H22E 0.9800
C22B H22F 0.9800

loop_
_geom_hbond_atom_site_label_D
_geom_hbond_atom_site_label_H
_geom_hbond_atom_site_label_A
_geom_hbond_distance_DH
_geom_hbond_distance_HA
_geom_hbond_distance_DA
_geom_hbond_angle_DHA
_geom_hbond_site_symmetry_A
O1A H1A O2A 0.84 1.84 2.55(3) 140.5 .
O6A H6A O7A 0.84 1.84 2.555(19) 142.3 .
C7A H7AA O4A 0.99 2.36 3.08(3) 129.5 1_565
C7A H7AB O7A 0.99 2.59 3.21(2) 121.4 2_565
C8A H8AB Br1B 0.98 2.73 3.61(2) 150.8 2_675
C11A H11A Br1B 0.98 2.98 3.72(2) 134.1 2_675
C18A H18A O9A 0.99 2.45 3.20(2) 132.4 1_545
C19A H19B O1A 0.98 2.60 3.53(3) 160.2 2_574
C21A H21B Br2B 0.99 3.12 3.821(15) 128.7 1_565
C22A H22B O9A 0.98 2.65 3.15(2) 112.1 .
O1B H1B O2B 0.84 1.89 2.59(2) 138.9 .
O6B H6B O7B 0.84 1.96 2.629(18) 135.6 .
C7B H7BB O4B 0.99 2.41 3.17(3) 133.1 1_545
C8B H8BB Br1A 0.98 2.90 3.74(2) 144.6 1_445
C10B H10D Br1A 0.99 3.06 3.86(2) 139.1 1_455
C11B H11D Br1A 0.98 3.06 3.85(3) 138.4 1_455
C11B H11D Se2A 0.98 3.08 3.58(2) 113.4 1_455
C18B H18C O10B 0.99 2.42 3.12(2) 127.4 1_565
C19B H19F Br2A 0.98 2.68 3.543(19) 147.7 2_574
C22B H22D Se1A 0.98 3.12 3.685(16) 118.2 2_574

loop_
_geom_torsion_atom_site_label_1
_geom_torsion_atom_site_label_2
_geom_torsion_atom_site_label_3
_geom_torsion_atom_site_label_4
_geom_torsion
C5A N1A C1A C2A 0(3)
C5A N1A C1A Se1A -178.8(13)
N1A C1A C2A O1A 179.3(17)
Se1A C1A C2A O1A -2(2)
N1A C1A C2A C3A -1(3)
Se1A C1A C2A C3A 178.1(13)
C1A C2A C3A C4A 0(3)
O1A C2A C3A C4A 179.6(17)
C1A C2A C3A C6A -175.9(17)
O1A C2A C3A C6A 4(3)
C2A C3A C4A C5A 2(2)
C6A C3A C4A C5A 177.5(15)
C2A C3A C4A C9A -178.1(17)
C6A C3A C4A C9A -3(3)
C1A N1A C5A C4A 2(3)
C1A N1A C5A Br1A -178.6(13)
C3A C4A C5A N1A -3(2)
C9A C4A C5A N1A 177.2(16)
C3A C4A C5A Br1A 177.7(12)
C9A C4A C5A Br1A -2(2)
C7A O3A C6A O2A 4(3)
C7A O3A C6A C3A -176.1(14)
C2A C3A C6A O2A -12(3)
C4A C3A C6A O2A 172.0(18)
C2A C3A C6A O3A 167.8(17)
C4A C3A C6A O3A -8(3)
C6A O3A C7A C8A 174.4(17)
C10A O5A C9A O4A -8(4)
C10A O5A C9A C4A 178.4(16)
C5A C4A C9A O4A -77(3)
C3A C4A C9A O4A 103(3)
C5A C4A C9A O5A 97.2(19)
C3A C4A C9A O5A -83(2)
C9A O5A C10A C11A -173.3(18)
C16A N2A C12A C13A -11(2)
C16A N2A C12A Se2A -179.3(12)
N2A C12A C13A O6A -174.4(15)
Se2A C12A C13A O6A -5.7(19)
N2A C12A C13A C14A 13(2)
Se2A C12A C13A C14A -178.7(11)
O6A C13A C14A C15A -179.2(14)
C12A C13A C14A C15A -7(2)
O6A C13A C14A C17A -3(2)
C12A C13A C14A C17A 169.7(15)
C13A C14A C15A C16A 0(2)
C17A C14A C15A C16A -175.7(14)
C13A C14A C15A C20A -179.3(13)
C17A C14A C15A C20A 5(2)
C12A N2A C16A C15A 4(2)
C12A N2A C16A Br2A -178.4(12)
C14A C15A C16A N2A 1(2)
C20A C15A C16A N2A -179.2(14)
C14A C15A C16A Br2A -176.4(11)
C20A C15A C16A Br2A 3.3(18)
C18A O8A C17A O7A -4(2)
C18A O8A C17A C14A 175.7(14)
C13A C14A C17A O7A 10(2)
C15A C14A C17A O7A -173.6(15)
C13A C14A C17A O8A -169.7(13)
C15A C14A C17A O8A 6(2)
C17A O8A C18A C19A -169.2(14)
C21A O10A C20A O9A -2(2)
C21A O10A C20A C15A -179.9(12)
C16A C15A C20A O9A 83(2)
C14A C15A C20A O9A -97.6(19)
C16A C15A C20A O10A -99.7(15)
C14A C15A C20A O10A 80.1(17)
C20A O10A C21A C22A -76.4(16)
C5B N1B C1B C2B -10(3)
C5B N1B C1B Se1B -179.4(15)
Se2B Se1B C1B N1B -3.2(17)
Se2B Se1B C1B C2B -173.1(14)
N1B C1B C2B O1B -176.0(17)
Se1B C1B C2B O1B -6(2)
N1B C1B C2B C3B 7(3)
Se1B C1B C2B C3B 176.8(13)
O1B C2B C3B C4B -179.3(19)
C1B C2B C3B C4B -2(3)
O1B C2B C3B C6B 1(3)
C1B C2B C3B C6B 177.5(16)
C2B C3B C4B C5B 1(3)
C6B C3B C4B C5B -178.4(18)
C2B C3B C4B C9B 176.4(18)
C6B C3B C4B C9B -3(3)
C1B N1B C5B C4B 9(3)
C1B N1B C5B Br1B -174.5(15)
C3B C4B C5B N1B -5(3)
C9B C4B C5B N1B 180(2)
C3B C4B C5B Br1B 179.0(15)
C9B C4B C5B Br1B 4(3)
C7B O3B C6B O2B -6(3)
C7B O3B C6B C3B -178.0(15)
C4B C3B C6B O2B 177(2)
C2B C3B C6B O2B -3(3)
C4B C3B C6B O3B -11(3)
C2B C3B C6B O3B 169.2(16)
C6B O3B C7B C8B 173.8(15)
C10B O5B C9B O4B -10(3)
C10B O5B C9B C4B 178.1(16)
C5B C4B C9B O4B -82(3)
C3B C4B C9B O4B 103(3)
C5B C4B C9B O5B 91(2)
C3B C4B C9B O5B -84(2)
C9B O5B C10B C11B 94(2)
C16B N2B C12B C13B -1(2)
C16B N2B C12B Se2B 178.5(10)
N2B C12B C13B O6B 179.7(13)
Se2B C12B C13B O6B 0.5(18)
N2B C12B C13B C14B 1(2)
Se2B C12B C13B C14B -178.4(11)
O6B C13B C14B C15B 179.4(14)
C12B C13B C14B C15B -2(2)
O6B C13B C14B C17B -4(2)
C12B C13B C14B C17B 175.0(14)
C13B C14B C15B C16B 3(2)
C17B C14B C15B C16B -173.8(15)
C13B C14B C15B C20B -179.3(13)
C17B C14B C15B C20B 4(2)
C12B N2B C16B C15B 2(2)
C12B N2B C16B Br2B 177.4(10)
C14B C15B C16B N2B -3(2)
C20B C15B C16B N2B 179.1(13)
C14B C15B C16B Br2B -178.3(11)
C20B C15B C16B Br2B 3.6(19)
C18B O8B C17B O7B -2(2)
C18B O8B C17B C14B 177.2(13)
C15B C14B C17B O7B -173.5(15)
C13B C14B C17B O7B 10(2)
C15B C14B C17B O8B 8(2)
C13B C14B C17B O8B -168.7(13)
C17B O8B C18B C19B 179.1(13)
C21B O9B C20B O10B -4(2)
C21B O9B C20B C15B 178.1(13)
C16B C15B C20B O10B 80(2)
C14B C15B C20B O10B -97.9(19)
C16B C15B C20B O9B -102.5(16)
C14B C15B C20B O9B 79.3(18)
C20B O9B C21B C22B 172.0(14)
